data_4314861
loop_
_publ_author_name
'Enrique Colacio'
'Mar\'ia A. Palacios'
'Antonio Rodr\'iguez-Di\'eguez'
'Antonio J. Mota'
'Juan Manuel Herrera'
'Duane Choquesillo-Lazarte'
'Rodolphe Cl\'erac'

_publ_contact_author_address
;
Departamento de Qu\'imica Inorg\'anica, Facultad de Ciencias,
c/ Severo Ochoa s/n, 18071 Granada, Spain
;
_publ_contact_author_email antonio5@ugr.es
_publ_contact_author_fax '34 958 248526'
_publ_contact_author_name 'Antonio Rodr\'iquez-Di\'eguez'
_publ_contact_author_phone '34 958 243236'
_publ_section_title
;
 3d-3d-4f Chain Complexes Constructed Using the Dinuclear Metallacyclic
 Complex [Ni2(mbpb)3]2- [H2mbpb = 1,3-Bis(pyridine-2-carboxamide)benzene]
 as a Ligand: Synthesis, Structures, and Magnetic Properties
;
_journal_name_full 'Inorganic Chemistry'
_journal_page_first 1826
_journal_page_last 1833
_journal_paper_doi 10.1021/ic9021867
_journal_volume 49
_journal_year 2010
_chemical_formula_sum 'C55 H36 Dy F3 N12 Ni2 O21 S'
_chemical_formula_weight 1569.94
_chemical_name_systematic
;
 ?
;
_space_group_IT_number 14
_symmetry_cell_setting monoclinic
_symmetry_space_group_name_Hall '-P 2ybc'
_symmetry_space_group_name_H-M 'P 1 21/c 1'
_atom_sites_solution_hydrogens geom
_atom_sites_solution_primary direct
_atom_sites_solution_secondary difmap
_audit_creation_method SHELXL-97
_cell_angle_alpha 90.00
_cell_angle_beta 90.288(3)
_cell_angle_gamma 90.00
_cell_formula_units_Z 4
_cell_length_a 12.9029(7)
_cell_length_b 16.9341(10)
_cell_length_c 28.3232(17)
_cell_measurement_temperature 150(2)
_cell_volume 6188.5(6)
_computing_structure_refinement 'SHELXL-97 (Sheldrick, 1997)'
_diffrn_ambient_temperature 150(2)
_diffrn_measured_fraction_theta_full 0.978
_diffrn_measured_fraction_theta_max 0.978
_diffrn_radiation_monochromator graphite
_diffrn_radiation_source 'fine-focus sealed tube'
_diffrn_radiation_type CuK\a
_diffrn_radiation_wavelength 1.54178
_diffrn_reflns_av_R_equivalents 0.3174
_diffrn_reflns_av_sigmaI/netI 0.7095
_diffrn_reflns_limit_h_max 16
_diffrn_reflns_limit_h_min -14
_diffrn_reflns_limit_k_max 20
_diffrn_reflns_limit_k_min -21
_diffrn_reflns_limit_l_max 36
_diffrn_reflns_limit_l_min -34
_diffrn_reflns_number 38557
_diffrn_reflns_theta_full 89.19
_diffrn_reflns_theta_max 89.19
_diffrn_reflns_theta_min 3.04
_exptl_absorpt_coefficient_mu 8.216
_exptl_absorpt_correction_T_max 0.8529
_exptl_absorpt_correction_T_min 0.3194
_exptl_crystal_density_diffrn 1.685
_exptl_crystal_density_method 'not measured'
_exptl_crystal_F_000 3132
_exptl_crystal_size_max 0.18
_exptl_crystal_size_mid 0.14
_exptl_crystal_size_min 0.02
_refine_diff_density_max 0.660
_refine_diff_density_min -1.945
_refine_diff_density_rms 0.163
_refine_ls_extinction_method none
_refine_ls_goodness_of_fit_ref 0.747
_refine_ls_hydrogen_treatment mixed
_refine_ls_matrix_type full
_refine_ls_number_parameters 730
_refine_ls_number_reflns 13838
_refine_ls_number_restraints 0
_refine_ls_restrained_S_all 0.747
_refine_ls_R_factor_all 0.3022
_refine_ls_R_factor_gt 0.1022
_refine_ls_shift/su_max 2.019
_refine_ls_shift/su_mean 0.038
_refine_ls_structure_factor_coef Fsqd
_refine_ls_weighting_details 'calc w=1/[\s^2^(Fo^2^)+(0.0484P)^2^+0.0000P] where P=(Fo^2^+2Fc^2^)/3'
_refine_ls_weighting_scheme calc
_refine_ls_wR_factor_gt 0.2227
_refine_ls_wR_factor_ref 0.2780
_reflns_number_gt 2663
_reflns_number_total 13838
_reflns_threshold_expression >2sigma(I)
_cod_data_source_file ic9021867_si_004_1.cif
_cod_data_source_block mp325dy
_cod_database_code 4314861

loop_
_symmetry_equiv_pos_as_xyz
'x, y, z'
'-x, y+1/2, -z+1/2'
'-x, -y, -z'
'x, -y-1/2, z-1/2'

loop_
_atom_site_label
_atom_site_type_symbol
_atom_site_fract_x
_atom_site_fract_y
_atom_site_fract_z
_atom_site_U_iso_or_equiv
_atom_site_adp_type
_atom_site_occupancy
_atom_site_symmetry_multiplicity
_atom_site_calc_flag
_atom_site_refinement_flags
_atom_site_disorder_assembly
_atom_site_disorder_group
Dy1 Dy 0.24859(8) 0.53142(5) 0.21092(4) 0.0322(3) Uani 1 1 d . . .
Ni1 Ni 0.33534(19) 0.98085(13) 0.16239(9) 0.0288(7) Uani 1 1 d . . .
Ni2 Ni 0.23902(19) 0.78932(13) 0.37333(9) 0.0289(7) Uani 1 1 d . . .
N1 N 0.2639(13) 0.9509(9) 0.0958(6) 0.065(5) Uani 1 1 d . . .
C2 C 0.2261(15) 0.9986(11) 0.0648(6) 0.054(6) Uani 1 1 d . . .
H2 H 0.2416 1.0533 0.0669 0.064 Uiso 1 1 calc R . .
C3 C 0.1595(17) 0.9697(16) 0.0264(8) 0.091(7) Uani 1 1 d . . .
H3 H 0.1332 1.0048 0.0030 0.109 Uiso 1 1 calc R . .
C4 C 0.135(2) 0.8858(14) 0.0251(9) 0.121(11) Uani 1 1 d . . .
H4 H 0.0892 0.8647 0.0020 0.145 Uiso 1 1 calc R . .
C5 C 0.1796(18) 0.8387(13) 0.0585(8) 0.083(8) Uani 1 1 d . . .
H5 H 0.1705 0.7830 0.0574 0.100 Uiso 1 1 calc R . .
C6 C 0.240(2) 0.8740(16) 0.0947(7) 0.091(9) Uani 1 1 d . . .
C7 C 0.2907(14) 0.8239(12) 0.1296(8) 0.054(6) Uani 1 1 d . . .
N8 N 0.3477(15) 0.8484(11) 0.1744(11) 0.150(13) Uani 1 1 d . . .
O9 O 0.2753(11) 0.7444(7) 0.1287(5) 0.083(5) Uani 1 1 d . . .
C10 C 0.426(6) 0.7991(15) 0.2074(9) 0.22(3) Uani 1 1 d . . .
C11 C 0.500(3) 0.802(3) 0.2154(17) 0.24(3) Uani 1 1 d . . .
H11 H 0.5474 0.8330 0.1978 0.285 Uiso 1 1 calc R . .
C12 C 0.5308(18) 0.7596(14) 0.2517(8) 0.072(7) Uani 1 1 d . . .
H12 H 0.6018 0.7476 0.2571 0.087 Uiso 1 1 calc R . .
C13 C 0.4548(17) 0.7339(10) 0.2812(8) 0.058(6) Uani 1 1 d . . .
H13 H 0.4776 0.7050 0.3081 0.070 Uiso 1 1 calc R . .
C14 C 0.350(2) 0.7444(10) 0.2772(7) 0.064(7) Uani 1 1 d . . .
C15 C 0.3123(15) 0.7783(11) 0.2387(7) 0.060(7) Uani 1 1 d . . .
H15 H 0.2423 0.7886 0.2303 0.072 Uiso 1 1 calc R . .
N16 N 0.2759(13) 0.7204(10) 0.3122(5) 0.053(4) Uani 1 1 d . . .
C17 C 0.2214(15) 0.6534(13) 0.3080(7) 0.051(6) Uani 1 1 d . . .
O18 O 0.2246(9) 0.6067(6) 0.2736(5) 0.055(4) Uani 1 1 d . . .
C19 C 0.1376(14) 0.6363(13) 0.3434(7) 0.052(6) Uani 1 1 d . . .
C20 C 0.080(2) 0.5692(12) 0.3502(12) 0.132(13) Uani 1 1 d . . .
H20 H 0.0921 0.5283 0.3280 0.158 Uiso 1 1 calc R . .
C21 C 0.009(2) 0.5518(17) 0.3833(10) 0.116(11) Uani 1 1 d . . .
H21 H -0.0266 0.5028 0.3857 0.139 Uiso 1 1 calc R . .
C22 C -0.0063(17) 0.6188(12) 0.4149(8) 0.080(8) Uani 1 1 d . . .
H22 H -0.0608 0.6147 0.4372 0.096 Uiso 1 1 calc R . .
C23 C 0.0517(14) 0.6881(13) 0.4155(8) 0.076(7) Uani 1 1 d . . .
H23 H 0.0399 0.7285 0.4381 0.091 Uiso 1 1 calc R . .
N24 N 0.1303(13) 0.6954(9) 0.3801(6) 0.064(5) Uani 1 1 d . . .
N25 N 0.4875(14) 0.9819(8) 0.1322(7) 0.061(5) Uani 1 1 d . . .
C26 C 0.5019(18) 0.9647(11) 0.0857(9) 0.079(7) Uani 1 1 d . . .
H26 H 0.4448 0.9587 0.0647 0.094 Uiso 1 1 calc R . .
C27 C 0.609(2) 0.9558(13) 0.0693(8) 0.096(9) Uani 1 1 d . . .
H27 H 0.6195 0.9481 0.0364 0.116 Uiso 1 1 calc R . .
C28 C 0.707(3) 0.9580(16) 0.1014(9) 0.131(13) Uani 1 1 d . . .
H28 H 0.7772 0.9506 0.0918 0.157 Uiso 1 1 calc R . .
C29 C 0.6732(17) 0.9726(12) 0.1464(12) 0.098(10) Uani 1 1 d . . .
H29 H 0.7247 0.9737 0.1704 0.117 Uiso 1 1 calc R . .
C30 C 0.570(3) 0.9862(13) 0.1610(7) 0.095(11) Uani 1 1 d . . .
C31 C 0.5358(17) 0.9977(10) 0.2101(9) 0.065(7) Uani 1 1 d . . .
N32 N 0.4333(13) 0.9993(9) 0.2218(6) 0.072(6) Uani 1 1 d . . .
C33 C 0.3968(17) 1.0142(15) 0.2707(7) 0.070(7) Uani 1 1 d . . .
C34 C 0.3677(16) 1.0835(11) 0.2866(9) 0.069(8) Uani 1 1 d . . .
H34 H 0.3697 1.1301 0.2679 0.083 Uiso 1 1 calc R . .
C35 C 0.3347(17) 1.0829(11) 0.3318(9) 0.076(7) Uani 1 1 d . . .
H35 H 0.3120 1.1318 0.3445 0.091 Uiso 1 1 calc R . .
C36 C 0.3306(15) 1.0126(11) 0.3636(8) 0.068(6) Uani 1 1 d . . .
H36 H 0.3064 1.0153 0.3952 0.081 Uiso 1 1 calc R . .
C37 C 0.3670(15) 0.9391(10) 0.3420(8) 0.062(7) Uani 1 1 d . . .
C38 C 0.4061(15) 0.9353(14) 0.2965(6) 0.067(7) Uani 1 1 d . . .
H38 H 0.4352 0.8891 0.2829 0.080 Uiso 1 1 calc R . .
N39 N 0.3587(13) 0.8670(7) 0.3717(6) 0.061(5) Uani 1 1 d . . .
C40 C 0.459(2) 0.8617(14) 0.3995(8) 0.106(12) Uani 1 1 d . . .
O41 O 0.5247(12) 0.9008(9) 0.4115(7) 0.102(7) Uani 1 1 d . . .
C42 C 0.4332(16) 0.7817(11) 0.4353(8) 0.060(6) Uani 1 1 d . . .
C43 C 0.500(2) 0.7725(15) 0.4679(9) 0.121(12) Uani 1 1 d . . .
H43 H 0.5570 0.8074 0.4730 0.146 Uiso 1 1 calc R . .
C44 C 0.483(2) 0.7066(14) 0.4950(13) 0.113(13) Uani 1 1 d . . .
H44 H 0.5195 0.7032 0.5240 0.136 Uiso 1 1 calc R . .
C45 C 0.421(4) 0.649(3) 0.4851(14) 0.19(3) Uani 1 1 d . . .
H45 H 0.4288 0.6001 0.5007 0.224 Uiso 1 1 calc R . .
C46 C 0.352(3) 0.6587(13) 0.4548(16) 0.21(3) Uani 1 1 d . . .
H46 H 0.2966 0.6215 0.4532 0.251 Uiso 1 1 calc R . .
N47 N 0.3518(13) 0.7307(12) 0.4189(6) 0.086(6) Uani 1 1 d . . .
N48 N 0.3007(13) 1.1038(7) 0.1548(5) 0.049(4) Uani 1 1 d . . .
C49 C 0.3602(15) 1.1567(11) 0.1286(7) 0.062(6) Uani 1 1 d . . .
H49 H 0.4177 1.1397 0.1105 0.075 Uiso 1 1 calc R . .
C50 C 0.330(2) 1.2381(10) 0.1306(8) 0.075(8) Uani 1 1 d . . .
H50 H 0.3629 1.2738 0.1095 0.091 Uiso 1 1 calc R . .
C51 C 0.261(2) 1.2662(19) 0.1591(12) 0.157(17) Uani 1 1 d . . .
H51 H 0.2550 1.3214 0.1645 0.188 Uiso 1 1 calc R . .
C52 C 0.1949(19) 1.2109(11) 0.1822(9) 0.093(9) Uani 1 1 d . . .
H52 H 0.1330 1.2257 0.1979 0.111 Uiso 1 1 calc R . .
C53 C 0.2294(13) 1.1337(11) 0.1794(6) 0.040(5) Uani 1 1 d . . .
C54 C 0.1587(17) 1.0719(11) 0.2060(8) 0.058(7) Uani 1 1 d . . .
N55 N 0.1890(10) 0.9977(9) 0.1963(5) 0.045(4) Uani 1 1 d . . .
O56 O 0.0781(13) 1.0885(8) 0.2299(5) 0.095(6) Uani 1 1 d . . .
C57 C 0.1364(14) 0.9357(13) 0.2224(9) 0.067(7) Uani 1 1 d . . .
C58 C 0.0798(14) 0.8775(12) 0.1973(8) 0.069(6) Uani 1 1 d . . .
H58 H 0.0723 0.8783 0.1639 0.082 Uiso 1 1 calc R . .
C59 C 0.0346(15) 0.8172(9) 0.2262(9) 0.063(7) Uani 1 1 d . . .
H59 H -0.0068 0.7775 0.2118 0.076 Uiso 1 1 calc R . .
C60 C 0.0495(14) 0.8157(11) 0.2724(6) 0.047(6) Uani 1 1 d . . .
H60 H 0.0166 0.7758 0.2906 0.057 Uiso 1 1 calc R . .
C61 C 0.1106(16) 0.8697(10) 0.2947(9) 0.072(7) Uani 1 1 d . . .
C62 C 0.1473(14) 0.9309(9) 0.2697(8) 0.052(6) Uani 1 1 d . . .
H62 H 0.1822 0.9723 0.2860 0.062 Uiso 1 1 calc R . .
N63 N 0.1288(12) 0.8657(9) 0.3460(5) 0.050(4) Uani 1 1 d . . .
C64 C 0.0939(16) 0.9228(13) 0.3737(9) 0.071(8) Uani 1 1 d . . .
O65 O 0.0310(10) 0.9830(7) 0.3592(5) 0.082(5) Uani 1 1 d . . .
C66 C 0.1228(14) 0.9165(12) 0.4239(8) 0.051(6) Uani 1 1 d . . .
C67 C 0.089(3) 0.9789(18) 0.4499(9) 0.134(15) Uani 1 1 d . . .
H67 H 0.0446 1.0195 0.4389 0.160 Uiso 1 1 calc R . .
C68 C 0.130(2) 0.9741(15) 0.4934(15) 0.133(14) Uani 1 1 d . . .
H68 H 0.1231 1.0184 0.5138 0.160 Uiso 1 1 calc R . .
C69 C 0.1844(18) 0.9031(18) 0.5115(10) 0.102(9) Uani 1 1 d . . .
H69 H 0.2056 0.9006 0.5436 0.123 Uiso 1 1 calc R . .
C70 C 0.205(2) 0.8398(17) 0.4811(8) 0.116(12) Uani 1 1 d . . .
H70 H 0.2321 0.7911 0.4921 0.139 Uiso 1 1 calc R . .
N71 N 0.1826(12) 0.8522(9) 0.4357(7) 0.062(5) Uani 1 1 d . . .
O72 O 0.1552(10) 0.6406(7) 0.1746(5) 0.083(5) Uani 1 1 d . . .
O73 O 0.3716(11) 0.6202(7) 0.1744(6) 0.107(6) Uani 1 1 d . . .
O74 O 0.1721(10) 0.4733(8) 0.1404(4) 0.078(4) Uani 1 1 d . . .
O75 O 0.3710(10) 0.4432(8) 0.1715(5) 0.096(5) Uani 1 1 d . . .
O76 O 0.3951(10) 0.5054(7) 0.2549(4) 0.065(4) Uani 1 1 d . . .
O77 O 0.2013(10) 0.4082(7) 0.2525(5) 0.085(5) Uani 1 1 d . . .
O78 O 0.0626(9) 0.5162(7) 0.2237(5) 0.072(4) Uani 1 1 d . . .

loop_
_atom_site_aniso_label
_atom_site_aniso_U_11
_atom_site_aniso_U_22
_atom_site_aniso_U_33
_atom_site_aniso_U_23
_atom_site_aniso_U_13
_atom_site_aniso_U_12
Dy1 0.0274(6) 0.0235(5) 0.0455(7) -0.0067(6) -0.0062(4) -0.0017(5)
Ni1 0.0264(16) 0.0212(15) 0.0388(18) 0.0035(13) -0.0018(13) -0.0023(12)
Ni2 0.0298(17) 0.0206(14) 0.0362(19) 0.0020(13) -0.0035(14) -0.0001(12)
N1 0.077(14) 0.042(11) 0.075(15) 0.013(10) -0.006(11) -0.003(9)
C2 0.067(16) 0.064(14) 0.029(12) 0.017(11) -0.011(11) 0.021(11)
C3 0.09(2) 0.11(2) 0.076(19) -0.012(17) -0.017(15) 0.027(17)
C4 0.24(4) 0.052(17) 0.07(2) -0.007(15) -0.03(2) 0.019(19)
C5 0.12(2) 0.049(15) 0.08(2) -0.031(14) -0.046(17) -0.009(13)
C6 0.14(3) 0.11(2) 0.019(14) 0.052(15) -0.020(14) 0.014(19)
C7 0.025(12) 0.062(15) 0.076(18) -0.025(14) 0.022(11) -0.015(10)
N8 0.060(15) 0.098(16) 0.29(3) -0.152(19) 0.140(19) -0.058(12)
O9 0.130(15) 0.041(8) 0.077(11) 0.014(8) -0.004(9) -0.028(8)
C10 0.63(10) 0.027(16) 0.000(15) 0.009(12) -0.07(3) -0.02(3)
C11 0.19(4) 0.28(6) 0.24(6) -0.20(5) -0.18(4) 0.08(3)
C12 0.040(15) 0.13(2) 0.044(16) -0.020(15) -0.003(13) 0.005(14)
C13 0.049(15) 0.060(14) 0.065(17) 0.020(12) -0.023(13) 0.041(11)
C14 0.11(2) 0.040(12) 0.036(15) 0.016(11) 0.006(15) -0.009(13)
C15 0.069(16) 0.072(14) 0.040(14) 0.005(12) -0.016(12) 0.068(12)
N16 0.050(12) 0.075(12) 0.033(11) 0.007(10) -0.004(9) 0.031(9)
C17 0.035(14) 0.080(16) 0.039(15) -0.023(13) -0.001(11) 0.016(12)
O18 0.053(9) 0.045(8) 0.066(11) -0.016(7) 0.017(8) -0.006(6)
C19 0.041(14) 0.074(15) 0.042(14) 0.026(12) -0.006(11) 0.018(11)
C20 0.08(2) 0.025(13) 0.28(4) -0.054(19) 0.01(2) -0.010(13)
C21 0.08(2) 0.13(3) 0.14(3) -0.03(2) 0.056(19) -0.026(18)
C22 0.086(18) 0.057(14) 0.10(2) 0.035(14) -0.040(15) -0.064(14)
C23 0.009(11) 0.104(19) 0.11(2) 0.011(16) -0.003(12) 0.016(11)
N24 0.047(12) 0.080(13) 0.065(13) -0.001(11) -0.012(10) 0.004(10)
N25 0.092(15) 0.040(10) 0.053(13) -0.016(10) 0.043(12) -0.002(9)
C26 0.087(19) 0.048(13) 0.10(2) 0.018(15) 0.041(16) 0.011(13)
C27 0.11(2) 0.12(2) 0.055(17) -0.034(16) 0.005(17) -0.047(18)
C28 0.20(4) 0.15(3) 0.043(17) -0.018(19) 0.02(2) -0.11(2)
C29 0.045(16) 0.054(14) 0.19(3) 0.05(2) 0.004(18) 0.001(13)
C30 0.21(4) 0.080(18) 0.000(12) -0.016(12) -0.008(17) -0.02(2)
C31 0.051(16) 0.036(11) 0.11(2) -0.005(12) -0.028(15) -0.024(10)
N32 0.047(12) 0.096(15) 0.075(14) 0.001(11) -0.022(10) -0.023(10)
C33 0.093(18) 0.11(2) 0.008(12) 0.010(13) -0.013(11) -0.037(15)
C34 0.11(2) 0.025(12) 0.07(2) -0.023(13) 0.038(16) -0.014(11)
C35 0.087(19) 0.040(13) 0.10(2) 0.001(14) -0.047(16) -0.027(12)
C36 0.064(16) 0.061(15) 0.078(18) 0.004(13) -0.004(13) -0.007(11)
C37 0.064(16) 0.023(11) 0.10(2) -0.034(12) -0.023(13) -0.011(9)
C38 0.064(16) 0.14(2) 0.000(11) -0.002(12) -0.006(10) 0.000(13)
N39 0.096(15) 0.004(7) 0.082(14) 0.008(8) 0.041(12) -0.002(8)
C40 0.16(3) 0.072(18) 0.08(2) -0.017(16) -0.08(2) 0.098(19)
O41 0.075(13) 0.085(12) 0.147(18) -0.031(11) -0.042(11) -0.043(9)
C42 0.045(15) 0.059(14) 0.078(18) 0.001(13) 0.026(13) 0.002(11)
C43 0.11(2) 0.10(2) 0.15(3) 0.064(19) -0.13(2) 0.002(16)
C44 0.12(2) 0.046(17) 0.18(3) -0.01(2) -0.11(2) 0.016(16)
C45 0.34(7) 0.14(4) 0.08(3) 0.01(3) -0.05(3) 0.16(4)
C46 0.34(6) 0.000(13) 0.29(5) -0.03(2) 0.26(5) -0.06(2)
N47 0.043(12) 0.132(17) 0.083(15) -0.046(13) -0.030(10) -0.003(11)
N48 0.080(13) 0.028(9) 0.038(11) 0.001(8) -0.007(9) -0.001(9)
C49 0.062(16) 0.044(13) 0.081(18) -0.007(12) 0.029(13) -0.005(11)
C50 0.11(2) 0.017(11) 0.10(2) 0.026(12) -0.050(16) -0.033(12)
C51 0.08(2) 0.15(3) 0.24(4) 0.10(3) 0.08(2) 0.05(2)
C52 0.10(2) 0.039(14) 0.13(2) -0.004(14) 0.045(18) 0.032(13)
C53 0.027(11) 0.048(12) 0.047(14) -0.023(10) 0.016(10) 0.003(9)
C54 0.065(17) 0.025(11) 0.085(19) -0.001(12) -0.060(14) 0.013(11)
N55 0.009(8) 0.064(11) 0.061(12) -0.016(9) 0.008(7) -0.016(7)
O56 0.111(15) 0.074(11) 0.100(14) 0.014(9) 0.034(11) 0.048(10)
C57 0.016(12) 0.092(18) 0.09(2) -0.046(16) -0.011(12) -0.006(11)
C58 0.019(12) 0.091(17) 0.095(19) 0.002(15) -0.008(12) 0.006(11)
C59 0.064(16) 0.012(10) 0.11(2) -0.001(12) -0.025(14) -0.006(9)
C60 0.071(15) 0.059(13) 0.011(11) 0.036(10) -0.017(10) -0.020(11)
C61 0.072(17) 0.010(10) 0.13(2) -0.022(13) 0.013(16) 0.016(10)
C62 0.073(16) 0.001(9) 0.080(18) 0.021(10) -0.006(13) -0.001(8)
N63 0.081(13) 0.064(11) 0.004(9) -0.006(8) -0.025(8) -0.014(9)
C64 0.042(15) 0.082(17) 0.09(2) -0.064(16) 0.021(14) -0.030(12)
O65 0.059(10) 0.057(9) 0.132(14) -0.031(9) -0.002(9) 0.039(8)
C66 0.029(12) 0.053(14) 0.072(18) 0.019(13) -0.014(11) 0.000(10)
C67 0.25(4) 0.08(2) 0.07(2) -0.055(19) -0.02(2) -0.02(2)
C68 0.07(2) 0.061(18) 0.26(5) -0.02(3) 0.08(3) 0.030(16)
C69 0.07(2) 0.15(3) 0.09(2) 0.02(2) -0.009(17) -0.029(18)
C70 0.21(4) 0.14(3) 0.000(14) -0.015(15) 0.029(17) 0.01(2)
N71 0.044(12) 0.058(11) 0.084(16) 0.004(11) 0.039(11) -0.003(9)
O72 0.063(11) 0.055(9) 0.129(14) -0.006(9) -0.015(9) -0.006(7)
O73 0.093(13) 0.056(9) 0.173(17) 0.002(10) 0.045(12) -0.029(8)
O74 0.081(11) 0.084(10) 0.067(10) 0.001(9) -0.030(8) 0.023(8)
O75 0.073(11) 0.112(12) 0.103(13) -0.055(10) -0.039(9) -0.006(8)
O76 0.063(10) 0.086(11) 0.046(9) 0.013(7) -0.019(7) 0.001(7)
O77 0.070(11) 0.065(9) 0.119(13) -0.027(9) -0.008(9) -0.026(8)
O78 0.059(10) 0.067(9) 0.089(11) 0.005(8) 0.002(8) 0.012(7)

loop_
_atom_type_symbol
_atom_type_description
_atom_type_scat_dispersion_real
_atom_type_scat_dispersion_imag
_atom_type_scat_source
C C 0.0181 0.0091 'International Tables Vol C Tables 4.2.6.8 and 6.1.1.4'
H H 0.0000 0.0000 'International Tables Vol C Tables 4.2.6.8 and 6.1.1.4'
N N 0.0311 0.0180 'International Tables Vol C Tables 4.2.6.8 and 6.1.1.4'
O O 0.0492 0.0322 'International Tables Vol C Tables 4.2.6.8 and 6.1.1.4'
F F 0.0727 0.0534 'International Tables Vol C Tables 4.2.6.8 and 6.1.1.4'
S S 0.3331 0.5567 'International Tables Vol C Tables 4.2.6.8 and 6.1.1.4'
Ni Ni -3.0029 0.5091 'International Tables Vol C Tables 4.2.6.8 and 6.1.1.4'
Dy Dy -9.8046 9.8477 'International Tables Vol C Tables 4.2.6.8 and 6.1.1.4'

loop_
_geom_angle_atom_site_label_1
_geom_angle_atom_site_label_2
_geom_angle_atom_site_label_3
_geom_angle
_geom_angle_site_symmetry_1
_geom_angle_site_symmetry_3
_geom_angle_publ_flag
O18 Dy1 O76 78.1(4) . . ?
O18 Dy1 O72 80.2(5) . . ?
O76 Dy1 O72 141.1(4) . . ?
O18 Dy1 O78 78.4(4) . . ?
O76 Dy1 O78 134.8(4) . . ?
O72 Dy1 O78 70.0(4) . . ?
O18 Dy1 O73 94.6(5) . . ?
O76 Dy1 O73 79.2(5) . . ?
O72 Dy1 O73 70.8(5) . . ?
O78 Dy1 O73 140.8(5) . . ?
O18 Dy1 O74 146.7(4) . . ?
O76 Dy1 O74 134.1(4) . . ?
O72 Dy1 O74 76.2(4) . . ?
O78 Dy1 O74 71.6(4) . . ?
O73 Dy1 O74 99.5(5) . . ?
O18 Dy1 O75 144.4(4) . . ?
O76 Dy1 O75 66.4(4) . . ?
O72 Dy1 O75 126.2(5) . . ?
O78 Dy1 O75 129.8(4) . . ?
O73 Dy1 O75 76.0(4) . . ?
O74 Dy1 O75 68.8(4) . . ?
O18 Dy1 O77 93.9(4) . . ?
O76 Dy1 O77 77.6(4) . . ?
O72 Dy1 O77 136.0(4) . . ?
O78 Dy1 O77 66.1(4) . . ?
O73 Dy1 O77 153.0(5) . . ?
O74 Dy1 O77 87.1(4) . . ?
O75 Dy1 O77 82.2(5) . . ?
N32 Ni1 N55 98.5(6) . . ?
N32 Ni1 N25 76.8(8) . . ?
N55 Ni1 N25 171.2(6) . . ?
N32 Ni1 N48 93.4(6) . . ?
N55 Ni1 N48 74.4(6) . . ?
N25 Ni1 N48 98.2(6) . . ?
N32 Ni1 N1 168.1(7) . . ?
N55 Ni1 N1 92.8(6) . . ?
N25 Ni1 N1 92.4(7) . . ?
N48 Ni1 N1 93.0(6) . . ?
N32 Ni1 N8 89.2(9) . . ?
N55 Ni1 N8 97.3(5) . . ?
N25 Ni1 N8 90.2(5) . . ?
N48 Ni1 N8 171.5(6) . . ?
N1 Ni1 N8 85.9(9) . . ?
N39 Ni2 N63 96.2(6) . . ?
N39 Ni2 N24 171.0(6) . . ?
N63 Ni2 N24 92.8(6) . . ?
N39 Ni2 N16 99.3(6) . . ?
N63 Ni2 N16 101.1(6) . . ?
N24 Ni2 N16 79.4(7) . . ?
N39 Ni2 N47 78.6(7) . . ?
N63 Ni2 N47 164.1(6) . . ?
N24 Ni2 N47 92.5(7) . . ?
N16 Ni2 N47 94.6(6) . . ?
N39 Ni2 N71 87.7(5) . . ?
N63 Ni2 N71 76.6(7) . . ?
N24 Ni2 N71 93.9(6) . . ?
N16 Ni2 N71 172.8(6) . . ?
N47 Ni2 N71 88.1(7) . . ?
C6 N1 C2 121(2) . . ?
C6 N1 Ni1 110.3(15) . . ?
C2 N1 Ni1 127.4(14) . . ?
N1 C2 C3 121(2) . . ?
N1 C2 H2 119.5 . . ?
C3 C2 H2 119.5 . . ?
C2 C3 C4 118(2) . . ?
C2 C3 H3 121.0 . . ?
C4 C3 H3 121.0 . . ?
C5 C4 C3 118(3) . . ?
C5 C4 H4 121.2 . . ?
C3 C4 H4 121.2 . . ?
C4 C5 C6 119(2) . . ?
C4 C5 H5 120.6 . . ?
C6 C5 H5 120.5 . . ?
N1 C6 C7 117(2) . . ?
N1 C6 C5 124(2) . . ?
C7 C6 C5 119(2) . . ?
N8 C7 O9 111(2) . . ?
N8 C7 C6 128(2) . . ?
O9 C7 C6 120(2) . . ?
C7 N8 C10 130.0(17) . . ?
C7 N8 Ni1 96.4(19) . . ?
C10 N8 Ni1 130.0(17) . . ?
C15 C10 C11 135(4) . . ?
C15 C10 N8 83(4) . . ?
C11 C10 N8 136(6) . . ?
C10 C11 C12 116(6) . . ?
C10 C11 H11 121.4 . . ?
C12 C11 H11 122.2 . . ?
C13 C12 C11 116(3) . . ?
C13 C12 H12 121.9 . . ?
C11 C12 H12 121.9 . . ?
C14 C13 C12 128.4(19) . . ?
C14 C13 H13 115.8 . . ?
C12 C13 H13 115.7 . . ?
C13 C14 C15 119(2) . . ?
C13 C14 N16 124(2) . . ?
C15 C14 N16 117(2) . . ?
C14 C15 C10 102(2) . . ?
C14 C15 H15 128.8 . . ?
C10 C15 H15 129.7 . . ?
C17 N16 C14 121.8(16) . . ?
C17 N16 Ni2 114.5(13) . . ?
C14 N16 Ni2 123.6(14) . . ?
O18 C17 N16 125.7(19) . . ?
O18 C17 C19 115(2) . . ?
N16 C17 C19 118.8(18) . . ?
C17 O18 Dy1 172.9(13) . . ?
C20 C19 N24 116(2) . . ?
C20 C19 C17 130(2) . . ?
N24 C19 C17 113.3(19) . . ?
C19 C20 C21 131(3) . . ?
C19 C20 H20 114.7 . . ?
C21 C20 H20 114.7 . . ?
C20 C21 C22 110(2) . . ?
C20 C21 H21 124.8 . . ?
C22 C21 H21 124.8 . . ?
C23 C22 C21 126(2) . . ?
C23 C22 H22 117.0 . . ?
C21 C22 H22 116.9 . . ?
C22 C23 N24 116(2) . . ?
C22 C23 H23 121.7 . . ?
N24 C23 H23 121.8 . . ?
C19 N24 C23 119.5(17) . . ?
C19 N24 Ni2 113.9(13) . . ?
C23 N24 Ni2 126.6(14) . . ?
C30 N25 C26 119(2) . . ?
C30 N25 Ni1 119.1(18) . . ?
C26 N25 Ni1 120.8(17) . . ?
N25 C26 C27 117(2) . . ?
N25 C26 H26 121.4 . . ?
C27 C26 H26 121.2 . . ?
C26 C27 C28 125(2) . . ?
C26 C27 H27 117.4 . . ?
C28 C27 H27 117.2 . . ?
C29 C28 C27 106(3) . . ?
C29 C28 H28 126.8 . . ?
C27 C28 H28 126.8 . . ?
C30 C29 C28 128(3) . . ?
C30 C29 H29 116.2 . . ?
C28 C29 H29 116.3 . . ?
N25 C30 C29 124(2) . . ?
N25 C30 C31 110(3) . . ?
C29 C30 C31 126(3) . . ?
O76 C31 N32 118(2) 2_655 . ?
O76 C31 C30 121(2) 2_655 . ?
N32 C31 C30 122(2) . . ?
C31 N32 C33 122.8(18) . . ?
C31 N32 Ni1 112.2(15) . . ?
C33 N32 Ni1 125.0(13) . . ?
C34 C33 C38 129.9(19) . . ?
C34 C33 N32 124(2) . . ?
C38 C33 N32 105.8(19) . . ?
C33 C34 C35 114(2) . . ?
C33 C34 H34 122.9 . . ?
C35 C34 H34 122.9 . . ?
C34 C35 C36 126(2) . . ?
C34 C35 H35 116.9 . . ?
C36 C35 H35 116.9 . . ?
C37 C36 C35 114.3(19) . . ?
C37 C36 H36 122.8 . . ?
C35 C36 H36 122.8 . . ?
C38 C37 C36 123(2) . . ?
C38 C37 N39 121.0(17) . . ?
C36 C37 N39 115.9(19) . . ?
C37 C38 C33 112.0(19) . . ?
C37 C38 H38 124.0 . . ?
C33 C38 H38 124.0 . . ?
C40 N39 C37 106.2(16) . . ?
C40 N39 Ni2 126.8(15) . . ?
C37 N39 Ni2 127.0(13) . . ?
O41 C40 N39 140(2) . . ?
O41 C40 C42 115(2) . . ?
N39 C40 C42 101(2) . . ?
C43 C42 N47 131(2) . . ?
C43 C42 C40 113(2) . . ?
N47 C42 C40 115(2) . . ?
C42 C43 C44 113(2) . . ?
C42 C43 H43 123.5 . . ?
C44 C43 H43 123.6 . . ?
C45 C44 C43 127(3) . . ?
C45 C44 H44 116.7 . . ?
C43 C44 H44 116.7 . . ?
C44 C45 C46 120(4) . . ?
C44 C45 H45 119.9 . . ?
C46 C45 H45 120.3 . . ?
C45 C46 N47 122(4) . . ?
C45 C46 H46 118.7 . . ?
N47 C46 H46 119.2 . . ?
C42 N47 C46 105(2) . . ?
C42 N47 Ni2 113.8(15) . . ?
C46 N47 Ni2 137(2) . . ?
C53 N48 C49 116.1(15) . . ?
C53 N48 Ni1 119.1(13) . . ?
C49 N48 Ni1 124.3(13) . . ?
N48 C49 C50 116.6(17) . . ?
N48 C49 H49 121.7 . . ?
C50 C49 H49 121.7 . . ?
C51 C50 C49 124(2) . . ?
C51 C50 H50 117.9 . . ?
C49 C50 H50 117.8 . . ?
C50 C51 C52 117(3) . . ?
C50 C51 H51 121.3 . . ?
C52 C51 H51 121.4 . . ?
C53 C52 C51 114(2) . . ?
C53 C52 H52 123.2 . . ?
C51 C52 H52 123.2 . . ?
N48 C53 C52 130.2(19) . . ?
N48 C53 C54 114.9(17) . . ?
C52 C53 C54 114.3(17) . . ?
O56 C54 N55 123.7(19) . . ?
O56 C54 C53 125.5(16) . . ?
N55 C54 C53 110.5(19) . . ?
C54 N55 C57 115.6(16) . . ?
C54 N55 Ni1 118.4(14) . . ?
C57 N55 Ni1 123.1(12) . . ?
C62 C57 C58 120(2) . . ?
C62 C57 N55 120.1(18) . . ?
C58 C57 N55 119(2) . . ?
C57 C58 C59 115(2) . . ?
C57 C58 H58 122.6 . . ?
C59 C58 H58 122.5 . . ?
C60 C59 C58 121.4(18) . . ?
C60 C59 H59 119.3 . . ?
C58 C59 H59 119.3 . . ?
C59 C60 C61 121.8(19) . . ?
C59 C60 H60 119.1 . . ?
C61 C60 H60 119.1 . . ?
C62 C61 C60 119(2) . . ?
C62 C61 N63 120.0(19) . . ?
C60 C61 N63 121.1(18) . . ?
C57 C62 C61 122(2) . . ?
C57 C62 H62 118.9 . . ?
C61 C62 H62 118.8 . . ?
C64 N63 C61 119.9(18) . . ?
C64 N63 Ni2 117.9(15) . . ?
C61 N63 Ni2 120.3(12) . . ?
N63 C64 O65 125(2) . . ?
N63 C64 C66 116(2) . . ?
O65 C64 C66 119.5(17) . . ?
C67 C66 N71 131(2) . . ?
C67 C66 C64 113(2) . . ?
N71 C66 C64 116(2) . . ?
C66 C67 C68 109(3) . . ?
C66 C67 H67 125.4 . . ?
C68 C67 H67 125.4 . . ?
C67 C68 C69 123(3) . . ?
C67 C68 H68 118.3 . . ?
C69 C68 H68 118.4 . . ?
C70 C69 C68 120(3) . . ?
C70 C69 H69 120.1 . . ?
C68 C69 H69 120.0 . . ?
C69 C70 N71 116(3) . . ?
C69 C70 H70 122.1 . . ?
N71 C70 H70 122.2 . . ?
C70 N71 C66 119(2) . . ?
C70 N71 Ni2 129.2(17) . . ?
C66 N71 Ni2 112.1(16) . . ?
C31 O76 Dy1 164.5(14) 2_645 . ?

loop_
_geom_bond_atom_site_label_1
_geom_bond_atom_site_label_2
_geom_bond_distance
_geom_bond_site_symmetry_2
_geom_bond_publ_flag
Dy1 O18 2.208(12) . ?
Dy1 O76 2.302(13) . ?
Dy1 O72 2.432(13) . ?
Dy1 O78 2.442(12) . ?
Dy1 O73 2.423(12) . ?
Dy1 O74 2.430(13) . ?
Dy1 O75 2.448(13) . ?
Dy1 O77 2.474(13) . ?
Ni1 N32 2.124(17) . ?
Ni1 N55 2.141(13) . ?
Ni1 N25 2.144(16) . ?
Ni1 N48 2.140(13) . ?
Ni1 N1 2.155(17) . ?
Ni1 N8 2.27(2) . ?
Ni2 N39 2.029(15) . ?
Ni2 N63 2.069(15) . ?
Ni2 N24 2.130(16) . ?
Ni2 N16 2.143(15) . ?
Ni2 N47 2.180(18) . ?
Ni2 N71 2.191(16) . ?
N1 C6 1.34(3) . ?
N1 C2 1.29(2) . ?
C2 C3 1.47(3) . ?
C2 H2 0.9500 . ?
C3 C4 1.46(3) . ?
C3 H3 0.9500 . ?
C4 C5 1.36(3) . ?
C4 H4 0.9500 . ?
C5 C6 1.42(3) . ?
C5 H5 0.9500 . ?
C6 C7 1.46(3) . ?
C7 N8 1.52(3) . ?
C7 O9 1.36(2) . ?
N8 C10 1.61(5) . ?
C10 C15 1.76(6) . ?
C10 C11 0.98(8) . ?
C11 C12 1.31(5) . ?
C11 H11 0.9500 . ?
C12 C13 1.36(3) . ?
C12 H12 0.9500 . ?
C13 C14 1.37(3) . ?
C13 H13 0.9500 . ?
C14 C15 1.32(2) . ?
C14 N16 1.44(2) . ?
C15 H15 0.9500 . ?
N16 C17 1.34(2) . ?
C17 O18 1.257(19) . ?
C17 C19 1.51(2) . ?
C19 C20 1.37(3) . ?
C19 N24 1.45(2) . ?
C20 C21 1.35(3) . ?
C20 H20 0.9500 . ?
C21 C22 1.46(3) . ?
C21 H21 0.9500 . ?
C22 C23 1.39(2) . ?
C22 H22 0.9500 . ?
C23 N24 1.43(2) . ?
C23 H23 0.9500 . ?
N25 C30 1.34(3) . ?
N25 C26 1.36(2) . ?
C26 C27 1.47(3) . ?
C26 H26 0.9500 . ?
C27 C28 1.56(4) . ?
C27 H27 0.9500 . ?
C28 C29 1.37(3) . ?
C28 H28 0.9500 . ?
C29 C30 1.41(3) . ?
C29 H29 0.9500 . ?
C30 C31 1.48(3) . ?
C31 O76 1.33(2) 2_655 ?
C31 N32 1.36(2) . ?
N32 C33 1.49(2) . ?
C33 C34 1.31(3) . ?
C33 C38 1.53(3) . ?
C34 C35 1.35(2) . ?
C34 H34 0.9500 . ?
C35 C36 1.50(2) . ?
C35 H35 0.9500 . ?
C36 C37 1.47(2) . ?
C36 H36 0.9500 . ?
C37 C38 1.39(2) . ?
C37 N39 1.49(2) . ?
C38 H38 0.9500 . ?
N39 C40 1.51(3) . ?
C40 O41 1.13(3) . ?
C40 C42 1.73(3) . ?
C42 C43 1.27(3) . ?
C42 N47 1.44(2) . ?
C43 C44 1.37(3) . ?
C43 H43 0.9500 . ?
C44 C45 1.28(5) . ?
C44 H44 0.9500 . ?
C45 C46 1.25(6) . ?
C45 H45 0.9500 . ?
C46 N47 1.59(4) . ?
C46 H46 0.9500 . ?
N48 C53 1.263(18) . ?
N48 C49 1.395(19) . ?
C49 C50 1.43(2) . ?
C49 H49 0.9500 . ?
C50 C51 1.30(3) . ?
C50 H50 0.9500 . ?
C51 C52 1.43(3) . ?
C51 H51 0.9500 . ?
C52 C53 1.38(2) . ?
C52 H52 0.9500 . ?
C53 C54 1.58(2) . ?
C54 O56 1.27(2) . ?
C54 N55 1.34(2) . ?
N55 C57 1.45(2) . ?
C57 C62 1.35(2) . ?
C57 C58 1.42(2) . ?
C58 C59 1.43(2) . ?
C58 H58 0.9500 . ?
C59 C60 1.32(2) . ?
C59 H59 0.9500 . ?
C60 C61 1.36(2) . ?
C60 H60 0.9500 . ?
C61 C62 1.34(2) . ?
C61 N63 1.47(2) . ?
C62 H62 0.9500 . ?
N63 C64 1.33(2) . ?
C64 O65 1.37(3) . ?
C64 C66 1.47(3) . ?
C66 C67 1.36(3) . ?
C66 N71 1.38(2) . ?
C67 C68 1.34(4) . ?
C67 H67 0.9500 . ?
C68 C69 1.48(3) . ?
C68 H68 0.9500 . ?
C69 C70 1.40(3) . ?
C69 H69 0.9500 . ?
C70 N71 1.33(2) . ?
C70 H70 0.9500 . ?
O76 C31 1.33(2) 2_645 ?
